data_1100485
loop_
_publ_author_name
'Philipp, G.'
'Harms, K.'
'Dehnicke, K.'
'Maichle-M\"ossmer, C.'
'Abram, U.'

_publ_section_title
;
 Phosphaniminato-Komplexe von Niob und Tantal. Die Kristallstrukturen von
 [NbCl~4~(NPiPr~3~)(CH~3~CN)], [NbCl~3~(NPiPr~3~)~2~], [TaCl~4~(NPiPr~3~)]~2~
 und [TaCl~3~(NPiPr~3~)~2~]
;
_journal_coden_ASTM ZAACAB
_journal_issue 11
_journal_name_full
;
 Zeitschrift fuer Anorganische und Allgemeine Chemie
;
_journal_page_first 1927
_journal_page_last 1934
_journal_paper_doi 10.1002/zaac.19966221119
_journal_volume 622
_journal_year 1996
_chemical_formula_sum 'C18 H42 Cl3 N2 Nb P2'
_space_group_IT_number 9
_symmetry_cell_setting monoclinic
_symmetry_space_group_name_Hall 'C -2yc'
_symmetry_space_group_name_H-M 'C 1 c 1'
_cell_angle_alpha 90
_cell_angle_beta 111.71(1)
_cell_angle_gamma 90
_cell_formula_units_Z 4
_cell_length_a 13.027(1)
_cell_length_b 13.217(1)
_cell_length_c 16.720(1)
_cod_original_sg_symbol_H-M 'C c'
_cod_original_formula_sum 'C18 H42 Cl3 N2 Nb1 P2'
_cod_database_code 1100485

loop_
_symmetry_equiv_pos_site_id
_symmetry_equiv_pos_as_xyz
1 x,y,z
2 x,-y,1/2+z
3 1/2+x,1/2+y,z
4 1/2+x,1/2-y,1/2+z

loop_
_atom_site_label
_atom_site_type_symbol
_atom_site_fract_x
_atom_site_fract_y
_atom_site_fract_z
Nb1 Nb 0.0960(1) 0.1863(1) 0.1256(1)
P1 P -0.1742(2) 0.2340(1) 0.0888(1)
P2 P 0.1394(2) 0.2692(2) -0.0522(1)
Cl1 Cl 0.2368(2) 0.1225(2) 0.2580(1)
Cl2 Cl 0.0635(2) 0.0064(1) 0.0908(2)
Cl3 Cl 0.1631(2) 0.3516(2) 0.1909(1)
N1 N -0.0477(7) 0.2121(5) 0.1164(4)
N2 N 0.1164(7) 0.2186(5) 0.0258(4)
C1 C -0.2378(10) 0.2519(7) -0.0272(5)
C2 C -0.2171(11) 0.1553(8) -0.0724(6)
C3 C -0.3598(12) 0.2820(11) -0.0617(7)
C4 C -0.2382(9) 0.1250(6) 0.1206(6)
C5 C -0.3484(12) 0.1519(9) 0.1305(8)
C6 C -0.1606(10) 0.0719(7) 0.1987(7)
C7 C -0.1944(9) 0.3489(6) 0.1411(5)
C8 C -0.1430(11) 0.4392(6) 0.1105(6)
C9 C -0.1408(11) 0.3427(7) 0.2395(6)
C10 C 0.2714(9) 0.3369(7) -0.0102(5)
C11 C 0.3238(11) 0.3567(10) -0.0789(7)
C12 C 0.3567(11) 0.2880(9) 0.0693(7)
C13 C 0.1397(10) 0.1732(6) -0.1309(5)
C14 C 0.2247(14) 0.0907(8) -0.0859(7)
C15 C 0.0278(13) 0.1248(10) -0.1707(8)
C16 C 0.0286(9) 0.3580(8) -0.1082(6)
C17 C 0.0199(10) 0.4411(7) -0.0485(7)
C18 C 0.0359(12) 0.4036(9) -0.1911(7)
H1 H -0.1399(11) 0.1388(8) -0.0492(6)
H2 H -0.2398(11) 0.1677(8) -0.1331(6)
H3 H -0.2589(11) 0.1000(8) -0.0629(6)
H4 H -0.3694(12) 0.3416(11) -0.0324(7)
H5 H -0.4029(12) 0.2277(11) -0.0520(7)
H6 H -0.3838(12) 0.2954(11) -0.1223(7)
H7 H -0.3961(12) 0.1858(9) 0.0795(8)
H8 H -0.3341(12) 0.1956(9) 0.1793(8)
H9 H -0.3835(12) 0.0911(9) 0.1389(8)
H10 H -0.0933(10) 0.0563(7) 0.1904(7)
H11 H -0.1942(10) 0.0104(7) 0.2076(7)
H12 H -0.1448(10) 0.1149(7) 0.2481(7)
H13 H -0.1758(11) 0.4442(6) 0.0489(6)
H14 H -0.0648(11) 0.4290(6) 0.1277(6)
H15 H -0.1566(11) 0.5005(6) 0.1358(6)
H16 H -0.1718(11) 0.2869(7) 0.2597(6)
H17 H -0.1543(11) 0.4044(7) 0.2643(6)
H18 H -0.0626(11) 0.3329(7) 0.2563(6)
H19 H 0.2700(11) 0.3875(10) -0.1289(7)
H20 H 0.3476(11) 0.2936(10) -0.0949(7)
H21 H 0.3862(11) 0.401(1) -0.0553(7)
H22 H 0.3243(11) 0.2759(9) 0.1115(7)
H23 H 0.4191(11) 0.3323(9) 0.0930(7)
H24 H 0.3805(11) 0.2249(9) 0.0535(7)
H25 H 0.2966(14) 0.1207(8) -0.0602(7)
H26 H 0.2258(14) 0.0410(8) -0.1275(7)
H27 H 0.2047(14) 0.0590(8) -0.0421(7)
H28 H -0.0261(13) 0.1756(10) -0.1991(8)
H29 H 0.0085(13) 0.0929(10) -0.1267(8)
H30 H 0.0296(13) 0.0749(10) -0.2120(8)
H31 H 0.0155(10) 0.4115(7) 0.0025(7)
H32 H -0.0452(10) 0.4806(7) -0.0772(7)
H33 H 0.0839(10) 0.4838(7) -0.0331(7)
H34 H 0.0413(12) 0.3499(9) -0.2281(7)
H35 H 0.1000(12) 0.4461(9) -0.1764(7)
H36 H -0.0292(12) 0.4429(9) -0.2205(7)

loop_
_atom_type_symbol
_atom_type_radius_bond
C 0.68
H 0.23
Cl 0.99
N 0.68
Nb 1.48
P 1.05
